data_1557114
loop_
_publ_author_name
'Yadav, Munendra'
'Metta-Maga\~na, Alejandro'
'Fortier, Skye'

_publ_section_title
;
 Intra- and intermolecular interception of a photochemically generated
 terminal uranium nitride
;
_journal_issue 9
_journal_name_full 'Chemical Science'
_journal_page_first 2381
_journal_page_last 2387
_journal_paper_doi 10.1039/C9SC05992J
_journal_volume 11
_journal_year 2020
_chemical_formula_moiety 'C78 H91 N7 U, C4 H10 O'
_chemical_formula_sum 'C82 H101 N7 O U'
_chemical_formula_weight 1438.72
_chemical_name_systematic UImNHCNPhNC
_space_group_crystal_system triclinic
_space_group_IT_number 2
_space_group_name_Hall '-P 1'
_space_group_name_H-M_alt 'P -1'
_atom_sites_solution_hydrogens mixed
_atom_sites_solution_primary dual
_audit_creation_date 2019-10-10
_audit_creation_method
;
Olex2 1.2
(compiled 2018.05.29 svn.r3508 for OlexSys, GUI svn.r5506)
;
_audit_update_record
;
2019-10-10 deposited with the CCDC.	2020-01-22 downloaded from the CCDC.
;
_cell_angle_alpha 110.710(2)
_cell_angle_beta 90.480(2)
_cell_angle_gamma 105.002(2)
_cell_formula_units_Z 2
_cell_length_a 13.1812(5)
_cell_length_b 15.8571(6)
_cell_length_c 19.6743(8)
_cell_measurement_reflns_used 9997
_cell_measurement_temperature 100
_cell_measurement_theta_max 25.65
_cell_measurement_theta_min 2.37
_cell_volume 3692.6(3)
_computing_cell_refinement 'SAINT V8.38A (?, 2016)'
_computing_data_reduction 'SAINT V8.38A (?, 2016)'
_computing_molecular_graphics 'Olex2 (Dolomanov et al., 2009)'
_computing_publication_material 'Olex2 (Dolomanov et al., 2009)'
_computing_structure_refinement 'XL (Sheldrick, 2008)'
_computing_structure_solution 'XT (Sheldrick, 2015)'
_diffrn_ambient_temperature 100.15
_diffrn_measured_fraction_theta_full 0.999
_diffrn_measured_fraction_theta_max 0.996
_diffrn_measurement_device_type 'Venture D8'
_diffrn_measurement_method '\f and \w scans'
_diffrn_radiation_type MoK\a
_diffrn_radiation_wavelength 0.71073
_diffrn_reflns_av_R_equivalents 0.0758
_diffrn_reflns_av_unetI/netI 0.0421
_diffrn_reflns_Laue_measured_fraction_full 0.999
_diffrn_reflns_Laue_measured_fraction_max 0.996
_diffrn_reflns_limit_h_max 16
_diffrn_reflns_limit_h_min -16
_diffrn_reflns_limit_k_max 19
_diffrn_reflns_limit_k_min -19
_diffrn_reflns_limit_l_max 24
_diffrn_reflns_limit_l_min -24
_diffrn_reflns_number 99990
_diffrn_reflns_point_group_measured_fraction_full 0.999
_diffrn_reflns_point_group_measured_fraction_max 0.996
_diffrn_reflns_theta_full 25.242
_diffrn_reflns_theta_max 25.738
_diffrn_reflns_theta_min 1.952
_diffrn_standards_number 0
_exptl_absorpt_coefficient_mu 2.246
_exptl_absorpt_correction_T_max 0.7453
_exptl_absorpt_correction_T_min 0.6315
_exptl_absorpt_correction_type multi-scan
_exptl_absorpt_process_details
'SADABS-2016/2 (Bruker,2016/2) was used for absorption correction. wR2(int) was 0.1098 before and 0.0739 after correction. The Ratio of minimum to maximum transmission is 0.8473. The \l/2 correction factor is Not present.'
_exptl_crystal_colour 'dull brownish red'
_exptl_crystal_colour_lustre dull
_exptl_crystal_colour_modifier brownish
_exptl_crystal_colour_primary red
_exptl_crystal_density_diffrn 1.294
_exptl_crystal_description block
_exptl_crystal_F_000 1484
_exptl_crystal_size_max 0.35
_exptl_crystal_size_mid 0.32
_exptl_crystal_size_min 0.28
_refine_diff_density_max 1.628
_refine_diff_density_min -0.644
_refine_diff_density_rms 0.110
_refine_ls_extinction_method none
_refine_ls_goodness_of_fit_ref 1.077
_refine_ls_hydrogen_treatment mixed
_refine_ls_matrix_type full
_refine_ls_number_parameters 841
_refine_ls_number_reflns 14046
_refine_ls_number_restraints 0
_refine_ls_restrained_S_all 1.077
_refine_ls_R_factor_all 0.0430
_refine_ls_R_factor_gt 0.0327
_refine_ls_shift/su_max 0.003
_refine_ls_shift/su_mean 0.000
_refine_ls_structure_factor_coef Fsqd
_refine_ls_weighting_details 'w=1/[\s^2^(Fo^2^)+(0.0476P)^2^+5.0826P] where P=(Fo^2^+2Fc^2^)/3'
_refine_ls_weighting_scheme calc
_refine_ls_wR_factor_gt 0.0863
_refine_ls_wR_factor_ref 0.0924
_reflns_Friedel_coverage 0.000
_reflns_number_gt 12229
_reflns_number_total 14046
_reflns_threshold_expression 'I > 2\s(I)'
_cod_data_source_file c9sc05992j2.cif
_cod_data_source_block uimnhcnphnc
_cod_depositor_comments
;Adding full bibliography for 1557110--1557114.cif.

 Adding full bibliography for 1557110--1557114.cif.
;
_cod_database_code 1557114
_shelx_shelxl_version_number 2017/1
_shelx_space_group_comment
;
The symmetry employed for this shelxl refinement is uniquely defined
by the following loop, which should always be used as a source of
symmetry information in preference to the above space-group names.
They are only intended as comments.
;
_shelx_estimated_absorpt_t_max 0.572
_shelx_estimated_absorpt_t_min 0.507
_olex2_refinement_description
;
1. Fixed Uiso
 At 1.2 times of:
  All C(H) groups, All C(H,H) groups
 At 1.5 times of:
  All C(H,H,H) groups
2. Others
 Fixed Sof: O1A(0.5) C79A(0.5) H79A(0.5) H79B(0.5) H79C(0.5) C80A(0.5)
 H80A(0.5) H80B(0.5) C81A(0.5) H81A(0.5) H81B(0.5) C82A(0.5) H82A(0.5)
 H82B(0.5) H82C(0.5) O1B(0.5) C79B(0.5) H79D(0.5) H79E(0.5) H79F(0.5) C80B(0.5)
 H80C(0.5) H80D(0.5) C81B(0.5) H81C(0.5) H81D(0.5) C82B(0.5) H82D(0.5)
 H82E(0.5) H82F(0.5)
3.a Ternary CH refined with riding coordinates:
 C3(H3), C10(H10), C33(H33), C40(H40), C48(H48), C55(H55), C60(H60), C67(H67)
3.b Secondary CH2 refined with riding coordinates:
 C80A(H80A,H80B), C81A(H81A,H81B), C80B(H80C,H80D), C81B(H81C,H81D)
3.c Aromatic/amide H refined with riding coordinates:
 C6(H6), C7(H7), C8(H8), C14(H14), C15(H15), C16(H16), C17(H17), C20(H20),
 C21(H21), C23(H23), C24(H24), C26(H26), C27(H27), C28(H28), C29(H29), C36(H36),
  C37(H37), C38(H38), C45(H45), C51(H51), C52(H52), C53(H53), C63(H63),
 C64(H64), C65(H65), C74(H74), C75(H75), C76(H76)
3.d Idealised Me refined as rotating group:
 C4(H4A,H4B,H4C), C5(H5A,H5B,H5C), C11(H11A,H11B,H11C), C12(H12A,H12B,H12C),
 C34(H34A,H34B,H34C), C35(H35A,H35B,H35C), C41(H41A,H41B,H41C), C42(H42A,H42B,
 H42C), C49(H49A,H49B,H49C), C50(H50A,H50B,H50C), C56(H56A,H56B,H56C), C57(H57A,
 H57B,H57C), C61(H61A,H61B,H61C), C62(H62A,H62B,H62C), C68(H68A,H68B,H68C),
 C69(H69A,H69B,H69C), C73(H73A,H73B,H73C), C78(H78A,H78B,H78C), C79A(H79A,H79B,
 H79C), C82A(H82A,H82B,H82C), C79B(H79D,H79E,H79F), C82B(H82D,H82E,H82F)
;
_olex2_submission_special_instructions 'No special instructions were received'

loop_
_space_group_symop_operation_xyz
'x, y, z'
'-x, -y, -z'

loop_
_atom_site_label
_atom_site_type_symbol
_atom_site_fract_x
_atom_site_fract_y
_atom_site_fract_z
_atom_site_U_iso_or_equiv
_atom_site_adp_type
_atom_site_occupancy
_atom_site_site_symmetry_order
_atom_site_calc_flag
_atom_site_refinement_flags_posn
_atom_site_refinement_flags_occupancy
_atom_site_disorder_assembly
_atom_site_disorder_group
U1 U 0.33274(2) 0.38441(2) 0.77308(2) 0.01771(5) Uani 1 1 d . . . .
N1 N 0.1509(3) 0.3699(2) 0.79567(18) 0.0223(7) Uani 1 1 d . . . .
N2 N 0.5074(3) 0.4984(2) 0.79954(17) 0.0209(7) Uani 1 1 d . . . .
N3 N 0.3441(2) 0.2518(2) 0.69910(17) 0.0179(6) Uani 1 1 d . . . .
N4 N 0.3063(3) 0.0817(2) 0.66491(18) 0.0214(7) Uani 1 1 d . . . .
N5 N 0.3804(3) 0.1418(2) 0.58677(17) 0.0199(7) Uani 1 1 d . . . .
N6 N 0.2977(3) 0.4617(2) 0.70442(19) 0.0238(7) Uani 1 1 d . . . .
N7 N 0.2691(3) 0.5990(3) 0.6891(2) 0.0335(9) Uani 1 1 d . . . .
C1 C 0.0918(3) 0.4100(3) 0.7591(2) 0.0237(8) Uani 1 1 d . . . .
C2 C 0.0906(3) 0.5043(3) 0.7951(2) 0.0272(9) Uani 1 1 d . . . .
C3 C 0.1474(4) 0.5633(3) 0.8716(2) 0.0312(10) Uani 1 1 d . . . .
H3 H 0.210143 0.540628 0.876705 0.037 Uiso 1 1 calc R . . .
C4 C 0.1883(4) 0.6675(3) 0.8855(3) 0.0431(12) Uani 1 1 d . . . .
H4A H 0.233095 0.676352 0.847715 0.065 Uiso 1 1 calc GR . . .
H4B H 0.229657 0.700268 0.933650 0.065 Uiso 1 1 calc GR . . .
H4C H 0.128411 0.693068 0.884207 0.065 Uiso 1 1 calc GR . . .
C5 C 0.0791(4) 0.5509(4) 0.9310(3) 0.0392(11) Uani 1 1 d . . . .
H5A H 0.017078 0.573131 0.928033 0.059 Uiso 1 1 calc GR . . .
H5B H 0.120054 0.587165 0.979019 0.059 Uiso 1 1 calc GR . . .
H5C H 0.056117 0.484247 0.924387 0.059 Uiso 1 1 calc GR . . .
C6 C 0.0354(3) 0.5428(3) 0.7585(3) 0.0312(10) Uani 1 1 d . . . .
H6 H 0.034508 0.606274 0.781552 0.037 Uiso 1 1 calc R . . .
C7 C -0.0184(3) 0.4902(3) 0.6893(2) 0.0313(10) Uani 1 1 d . . . .
H7 H -0.055730 0.517527 0.665350 0.038 Uiso 1 1 calc R . . .
C8 C -0.0172(3) 0.3977(3) 0.6552(2) 0.0298(10) Uani 1 1 d . . . .
H8 H -0.053698 0.361985 0.607729 0.036 Uiso 1 1 calc R . . .
C9 C 0.0364(3) 0.3561(3) 0.6895(2) 0.0251(9) Uani 1 1 d . . . .
C10 C 0.0338(3) 0.2536(3) 0.6507(2) 0.0263(9) Uani 1 1 d . . . .
H10 H 0.060998 0.232301 0.687536 0.032 Uiso 1 1 calc R . . .
C11 C 0.1052(4) 0.2410(3) 0.5896(2) 0.0341(10) Uani 1 1 d . . . .
H11A H 0.077216 0.256667 0.550696 0.051 Uiso 1 1 calc GR . . .
H11B H 0.107666 0.175566 0.569747 0.051 Uiso 1 1 calc GR . . .
H11C H 0.176569 0.282503 0.608941 0.051 Uiso 1 1 calc GR . . .
C12 C -0.0788(4) 0.1903(3) 0.6205(3) 0.0341(10) Uani 1 1 d . . . .
H12A H -0.124462 0.198841 0.660012 0.051 Uiso 1 1 calc GR . . .
H12B H -0.077789 0.124521 0.600122 0.051 Uiso 1 1 calc GR . . .
H12C H -0.106140 0.207084 0.582029 0.051 Uiso 1 1 calc GR . . .
C13 C 0.0889(3) 0.3271(3) 0.8390(2) 0.0216(8) Uani 1 1 d . . . .
C14 C -0.0225(3) 0.3047(3) 0.8341(2) 0.0262(9) Uani 1 1 d . . . .
H14 H -0.059884 0.319936 0.800600 0.031 Uiso 1 1 calc R . . .
C15 C -0.0780(3) 0.2607(3) 0.8777(2) 0.0308(10) Uani 1 1 d . . . .
H15 H -0.152973 0.245720 0.873105 0.037 Uiso 1 1 calc R . . .
C16 C -0.0271(3) 0.2382(3) 0.9275(3) 0.0315(10) Uani 1 1 d . . . .
H16 H -0.066253 0.207981 0.956932 0.038 Uiso 1 1 calc R . . .
C17 C 0.0828(3) 0.2604(3) 0.9340(2) 0.0288(9) Uani 1 1 d . . . .
H17 H 0.118977 0.245155 0.968021 0.035 Uiso 1 1 calc R . . .
C18 C 0.1397(3) 0.3047(3) 0.8912(2) 0.0233(8) Uani 1 1 d . . . .
C19 C 0.2564(3) 0.3328(3) 0.8978(2) 0.0214(8) Uani 1 1 d . . . .
C20 C 0.3122(3) 0.2684(3) 0.8669(2) 0.0214(8) Uani 1 1 d . . . .
H20 H 0.276810 0.203174 0.849191 0.026 Uiso 1 1 calc R . . .
C21 C 0.4208(3) 0.2984(3) 0.8612(2) 0.0201(8) Uani 1 1 d . . . .
H21 H 0.457603 0.253237 0.838838 0.024 Uiso 1 1 calc R . . .
C22 C 0.4748(3) 0.3933(3) 0.8879(2) 0.0203(8) Uani 1 1 d . . . .
C23 C 0.4190(3) 0.4580(3) 0.9263(2) 0.0205(8) Uani 1 1 d . . . .
H23 H 0.456141 0.522525 0.949464 0.025 Uiso 1 1 calc R . . .
C24 C 0.3123(3) 0.4291(3) 0.9307(2) 0.0227(8) Uani 1 1 d . . . .
H24 H 0.276141 0.473795 0.955700 0.027 Uiso 1 1 calc R . . .
C25 C 0.5840(3) 0.4300(3) 0.8721(2) 0.0211(8) Uani 1 1 d . . . .
C26 C 0.6703(3) 0.4101(3) 0.8979(2) 0.0226(8) Uani 1 1 d . . . .
H26 H 0.659325 0.367166 0.922504 0.027 Uiso 1 1 calc R . . .
C27 C 0.7723(3) 0.4526(3) 0.8880(2) 0.0256(9) Uani 1 1 d . . . .
H27 H 0.831130 0.438145 0.904641 0.031 Uiso 1 1 calc R . . .
C28 C 0.7866(3) 0.5164(3) 0.8535(2) 0.0262(9) Uani 1 1 d . . . .
H28 H 0.856305 0.548027 0.848554 0.031 Uiso 1 1 calc R . . .
C29 C 0.7016(3) 0.5352(3) 0.8259(2) 0.0247(9) Uani 1 1 d . . . .
H29 H 0.713814 0.579424 0.802502 0.030 Uiso 1 1 calc R . . .
C30 C 0.5968(3) 0.4894(3) 0.8322(2) 0.0208(8) Uani 1 1 d . . . .
C31 C 0.5272(3) 0.5806(3) 0.7804(2) 0.0197(8) Uani 1 1 d . . . .
C32 C 0.5381(3) 0.6698(3) 0.8359(2) 0.0238(8) Uani 1 1 d . . . .
C33 C 0.5509(3) 0.6865(3) 0.9170(2) 0.0266(9) Uani 1 1 d . . . .
H33 H 0.561241 0.628324 0.921491 0.032 Uiso 1 1 calc R . . .
C34 C 0.6486(4) 0.7673(3) 0.9566(3) 0.0407(12) Uani 1 1 d . . . .
H34A H 0.710423 0.756127 0.931438 0.061 Uiso 1 1 calc GR . . .
H34B H 0.660031 0.771217 1.007096 0.061 Uiso 1 1 calc GR . . .
H34C H 0.638115 0.826325 0.956852 0.061 Uiso 1 1 calc GR . . .
C35 C 0.4529(4) 0.7039(3) 0.9534(3) 0.0375(11) Uani 1 1 d . . . .
H35A H 0.437959 0.758211 0.947002 0.056 Uiso 1 1 calc GR . . .
H35B H 0.465126 0.716365 1.005714 0.056 Uiso 1 1 calc GR . . .
H35C H 0.392510 0.648357 0.930992 0.056 Uiso 1 1 calc GR . . .
C36 C 0.5419(4) 0.7468(3) 0.8159(2) 0.0305(10) Uani 1 1 d . . . .
H36 H 0.545855 0.806025 0.852634 0.037 Uiso 1 1 calc R . . .
C37 C 0.5401(4) 0.7379(3) 0.7433(2) 0.0315(10) Uani 1 1 d . . . .
H37 H 0.538974 0.789736 0.729999 0.038 Uiso 1 1 calc R . . .
C38 C 0.5398(4) 0.6529(3) 0.6906(2) 0.0279(9) Uani 1 1 d . . . .
H38 H 0.542988 0.648026 0.641125 0.033 Uiso 1 1 calc R . . .
C39 C 0.5351(3) 0.5743(3) 0.7078(2) 0.0214(8) Uani 1 1 d . . . .
C40 C 0.5490(3) 0.4874(3) 0.6476(2) 0.0250(9) Uani 1 1 d . . . .
H40 H 0.540473 0.436472 0.667646 0.030 Uiso 1 1 calc R . . .
C41 C 0.4685(4) 0.4512(3) 0.5801(2) 0.0299(10) Uani 1 1 d . . . .
H41A H 0.397693 0.428092 0.592793 0.045 Uiso 1 1 calc GR . . .
H41B H 0.486417 0.399991 0.541356 0.045 Uiso 1 1 calc GR . . .
H41C H 0.469948 0.502395 0.562867 0.045 Uiso 1 1 calc GR . . .
C42 C 0.6620(4) 0.5098(3) 0.6256(3) 0.0332(10) Uani 1 1 d . . . .
H42A H 0.672929 0.561526 0.607730 0.050 Uiso 1 1 calc GR . . .
H42B H 0.671636 0.454106 0.586931 0.050 Uiso 1 1 calc GR . . .
H42C H 0.713206 0.528112 0.668240 0.050 Uiso 1 1 calc GR . . .
C43 C 0.3445(3) 0.1683(3) 0.6558(2) 0.0200(8) Uani 1 1 d . . . .
C44 C 0.3165(3) 0.0081(3) 0.6028(2) 0.0253(9) Uani 1 1 d . . . .
C45 C 0.3612(3) 0.0445(3) 0.5557(2) 0.0250(9) Uani 1 1 d . . . .
H45 H 0.377527 0.010258 0.508784 0.030 Uiso 1 1 calc R . . .
C46 C 0.2793(3) 0.0649(3) 0.7307(2) 0.0214(8) Uani 1 1 d . . . .
C47 C 0.3593(3) 0.0594(3) 0.7759(2) 0.0261(9) Uani 1 1 d . . . .
C48 C 0.4709(3) 0.0656(3) 0.7559(2) 0.0286(9) Uani 1 1 d . . . .
H48 H 0.484898 0.101651 0.722715 0.034 Uiso 1 1 calc R . . .
C49 C 0.5569(4) 0.1139(3) 0.8215(3) 0.0405(12) Uani 1 1 d . . . .
H49A H 0.549538 0.176201 0.850344 0.061 Uiso 1 1 calc GR . . .
H49B H 0.626728 0.120557 0.803807 0.061 Uiso 1 1 calc GR . . .
H49C H 0.549180 0.075954 0.852015 0.061 Uiso 1 1 calc GR . . .
C50 C 0.4820(4) -0.0329(3) 0.7146(3) 0.0414(12) Uani 1 1 d . . . .
H50A H 0.469760 -0.069163 0.746516 0.062 Uiso 1 1 calc GR . . .
H50B H 0.553399 -0.028014 0.699659 0.062 Uiso 1 1 calc GR . . .
H50C H 0.430040 -0.064507 0.671176 0.062 Uiso 1 1 calc GR . . .
C51 C 0.3297(4) 0.0402(3) 0.8379(2) 0.0289(9) Uani 1 1 d . . . .
H51 H 0.382079 0.037832 0.870151 0.035 Uiso 1 1 calc R . . .
C52 C 0.2265(4) 0.0244(3) 0.8534(2) 0.0323(10) Uani 1 1 d . . . .
H52 H 0.208530 0.011907 0.896247 0.039 Uiso 1 1 calc R . . .
C53 C 0.1485(4) 0.0267(3) 0.8070(2) 0.0298(10) Uani 1 1 d . . . .
H53 H 0.077207 0.013644 0.817519 0.036 Uiso 1 1 calc R . . .
C54 C 0.1733(3) 0.0478(3) 0.7450(2) 0.0253(9) Uani 1 1 d . . . .
C55 C 0.0883(3) 0.0526(3) 0.6947(2) 0.0263(9) Uani 1 1 d . . . .
H55 H 0.119412 0.105865 0.678318 0.032 Uiso 1 1 calc R . . .
C56 C -0.0070(3) 0.0723(3) 0.7345(3) 0.0323(10) Uani 1 1 d . . . .
H56A H -0.044808 0.017228 0.745178 0.049 Uiso 1 1 calc GR . . .
H56B H -0.054427 0.085593 0.703515 0.049 Uiso 1 1 calc GR . . .
H56C H 0.017120 0.126581 0.780355 0.049 Uiso 1 1 calc GR . . .
C57 C 0.0518(4) -0.0377(3) 0.6261(3) 0.0357(11) Uani 1 1 d . . . .
H57A H 0.112997 -0.049631 0.600360 0.054 Uiso 1 1 calc GR . . .
H57B H 0.000793 -0.030178 0.593717 0.054 Uiso 1 1 calc GR . . .
H57C H 0.018496 -0.090680 0.640544 0.054 Uiso 1 1 calc GR . . .
C58 C 0.4489(3) 0.1975(3) 0.5515(2) 0.0201(8) Uani 1 1 d . . . .
C59 C 0.4088(3) 0.1970(3) 0.4855(2) 0.0223(8) Uani 1 1 d . . . .
C60 C 0.2920(3) 0.1638(3) 0.4591(2) 0.0246(9) Uani 1 1 d . . . .
H60 H 0.252759 0.147512 0.498129 0.029 Uiso 1 1 calc R . . .
C61 C 0.2543(4) 0.2415(3) 0.4468(3) 0.0339(10) Uani 1 1 d . . . .
H61A H 0.177683 0.219730 0.433333 0.051 Uiso 1 1 calc GR . . .
H61B H 0.289628 0.257091 0.407448 0.051 Uiso 1 1 calc GR . . .
H61C H 0.271592 0.297440 0.491918 0.051 Uiso 1 1 calc GR . . .
C62 C 0.2648(4) 0.0759(3) 0.3895(3) 0.0355(11) Uani 1 1 d . . . .
H62A H 0.300027 0.090622 0.349779 0.053 Uiso 1 1 calc GR . . .
H62B H 0.188129 0.054105 0.376079 0.053 Uiso 1 1 calc GR . . .
H62C H 0.288757 0.026486 0.397962 0.053 Uiso 1 1 calc GR . . .
C63 C 0.4811(3) 0.2289(3) 0.4426(2) 0.0264(9) Uani 1 1 d . . . .
H63 H 0.456139 0.228387 0.397050 0.032 Uiso 1 1 calc R . . .
C64 C 0.5884(3) 0.2611(3) 0.4649(2) 0.0276(9) Uani 1 1 d . . . .
H64 H 0.636331 0.281178 0.434269 0.033 Uiso 1 1 calc R . . .
C65 C 0.6258(3) 0.2642(3) 0.5318(2) 0.0259(9) Uani 1 1 d . . . .
H65 H 0.699458 0.288153 0.547472 0.031 Uiso 1 1 calc R . . .
C66 C 0.5570(3) 0.2325(3) 0.5767(2) 0.0235(8) Uani 1 1 d . . . .
C67 C 0.6005(3) 0.2285(3) 0.6474(2) 0.0247(9) Uani 1 1 d . . . .
H67 H 0.542557 0.227499 0.679838 0.030 Uiso 1 1 calc R . . .
C68 C 0.6937(3) 0.3127(3) 0.6888(2) 0.0293(9) Uani 1 1 d . . . .
H68A H 0.710313 0.311712 0.737127 0.044 Uiso 1 1 calc GR . . .
H68B H 0.675373 0.370754 0.694566 0.044 Uiso 1 1 calc GR . . .
H68C H 0.755224 0.309754 0.661429 0.044 Uiso 1 1 calc GR . . .
C69 C 0.6320(3) 0.1369(3) 0.6302(2) 0.0276(9) Uani 1 1 d . . . .
H69A H 0.570067 0.083079 0.606898 0.041 Uiso 1 1 calc GR . . .
H69B H 0.658633 0.133889 0.675737 0.041 Uiso 1 1 calc GR . . .
H69C H 0.687211 0.135261 0.597170 0.041 Uiso 1 1 calc GR . . .
C70 C 0.2795(3) 0.5265(3) 0.6926(2) 0.0248(9) Uani 1 1 d . . . .
C71 C 0.2158(3) 0.6286(3) 0.6450(3) 0.0313(10) Uani 1 1 d . . . .
C72 C 0.1722(4) 0.5700(3) 0.5727(3) 0.0339(10) Uani 1 1 d . . . .
C73 C 0.1815(4) 0.4720(3) 0.5400(3) 0.0385(11) Uani 1 1 d . . . .
H73A H 0.256137 0.473777 0.537268 0.058 Uiso 1 1 calc GR . . .
H73B H 0.143308 0.441219 0.490764 0.058 Uiso 1 1 calc GR . . .
H73C H 0.150996 0.436770 0.570589 0.058 Uiso 1 1 calc GR . . .
C74 C 0.1205(4) 0.6058(4) 0.5315(3) 0.0452(13) Uani 1 1 d . . . .
H74 H 0.089313 0.566833 0.483166 0.054 Uiso 1 1 calc R . . .
C75 C 0.1143(5) 0.6982(4) 0.5606(3) 0.0512(14) Uani 1 1 d . . . .
H75 H 0.079379 0.721917 0.532144 0.061 Uiso 1 1 calc R . . .
C76 C 0.1593(4) 0.7549(4) 0.6311(3) 0.0476(14) Uani 1 1 d . . . .
H76 H 0.155501 0.817895 0.650494 0.057 Uiso 1 1 calc R . . .
C77 C 0.2098(4) 0.7219(3) 0.6741(3) 0.0359(11) Uani 1 1 d . . . .
C78 C 0.2568(4) 0.7843(4) 0.7500(3) 0.0464(13) Uani 1 1 d . . . .
H78A H 0.208385 0.770572 0.784617 0.070 Uiso 1 1 calc GR . . .
H78B H 0.268833 0.850007 0.755178 0.070 Uiso 1 1 calc GR . . .
H78C H 0.324251 0.773347 0.760031 0.070 Uiso 1 1 calc GR . . .
H44 H 0.297(3) -0.050(3) 0.598(2) 0.021(11) Uiso 1 1 d . . . .
O1A O -0.0797(11) 0.8400(10) 0.8416(8) 0.115(4) Uiso 0.5 1 d . P A 1
C79A C -0.030(2) 0.9385(16) 0.9724(14) 0.142(9) Uiso 0.5 1 d . P A 1
H79A H -0.070583 0.972922 0.955975 0.213 Uiso 0.5 1 calc GR P A 1
H79B H 0.042584 0.978090 0.989999 0.213 Uiso 0.5 1 calc GR P A 1
H79C H -0.062889 0.921904 1.012184 0.213 Uiso 0.5 1 calc GR P A 1
C80A C -0.029(2) 0.845(2) 0.9061(17) 0.178(12) Uiso 0.5 1 d . P A 1
H80A H 0.045005 0.844401 0.899088 0.214 Uiso 0.5 1 calc R P A 1
H80B H -0.064823 0.789982 0.917901 0.214 Uiso 0.5 1 calc R P A 1
C81A C -0.0736(13) 0.7701(12) 0.7848(9) 0.081(4) Uiso 0.5 1 d . P A 1
H81A H 0.003510 0.779398 0.783775 0.097 Uiso 0.5 1 calc R P A 1
H81B H -0.098849 0.715766 0.800080 0.097 Uiso 0.5 1 calc R P A 1
C82A C -0.1023(17) 0.7429(15) 0.7297(12) 0.116(7) Uiso 0.5 1 d . P A 1
H82A H -0.043803 0.754220 0.700734 0.174 Uiso 0.5 1 calc GR P A 1
H82B H -0.154730 0.773576 0.722170 0.174 Uiso 0.5 1 calc GR P A 1
H82C H -0.135394 0.675165 0.714380 0.174 Uiso 0.5 1 calc GR P A 1
O1B O 0.6270(9) -0.0032(8) 0.9379(6) 0.090(3) Uiso 0.5 1 d . P B -1
C79B C 0.7632(10) -0.0206(9) 0.8495(7) 0.059(3) Uiso 0.5 1 d . P B -1
H79D H 0.698456 -0.056027 0.815840 0.088 Uiso 0.5 1 calc GR P B -1
H79E H 0.799334 -0.064380 0.856110 0.088 Uiso 0.5 1 calc GR P B -1
H79F H 0.809793 0.021317 0.829148 0.088 Uiso 0.5 1 calc GR P B -1
C80B C 0.7341(13) 0.0392(13) 0.9254(9) 0.090(5) Uiso 0.5 1 d . P B -1
H80C H 0.785035 0.044273 0.964935 0.108 Uiso 0.5 1 calc R P B -1
H80D H 0.739865 0.103350 0.926999 0.108 Uiso 0.5 1 calc R P B -1
C81B C 0.6150(11) 0.0495(10) 1.0095(8) 0.067(3) Uiso 0.5 1 d . P B -1
H81C H 0.640439 0.029708 1.047328 0.080 Uiso 0.5 1 calc R P B -1
H81D H 0.639839 0.118394 1.022897 0.080 Uiso 0.5 1 calc R P B -1
C82B C 0.5285(9) 0.0170(10) 0.9890(7) 0.051(3) Uiso 0.5 1 d . P B -1
H82D H 0.520355 -0.034645 0.941787 0.077 Uiso 0.5 1 calc GR P B -1
H82E H 0.498103 0.064570 0.983177 0.077 Uiso 0.5 1 calc GR P B -1
H82F H 0.491883 -0.007205 1.024307 0.077 Uiso 0.5 1 calc GR P B -1

loop_
_atom_site_aniso_label
_atom_site_aniso_U_11
_atom_site_aniso_U_22
_atom_site_aniso_U_33
_atom_site_aniso_U_23
_atom_site_aniso_U_13
_atom_site_aniso_U_12
U1 0.02036(8) 0.01648(8) 0.01580(8) 0.00376(5) 0.00155(5) 0.00745(5)
N1 0.0259(18) 0.0211(17) 0.0202(17) 0.0048(14) 0.0010(14) 0.0114(14)
N2 0.0262(18) 0.0194(17) 0.0173(16) 0.0061(13) 0.0006(13) 0.0079(14)
N3 0.0219(16) 0.0167(16) 0.0149(16) 0.0042(13) 0.0024(13) 0.0074(13)
N4 0.0259(17) 0.0161(16) 0.0212(17) 0.0050(14) 0.0062(14) 0.0068(13)
N5 0.0245(17) 0.0154(16) 0.0171(16) 0.0016(13) 0.0043(13) 0.0073(13)
N6 0.0240(18) 0.0247(18) 0.0239(18) 0.0091(15) 0.0004(14) 0.0085(14)
N7 0.035(2) 0.031(2) 0.041(2) 0.0180(18) 0.0013(17) 0.0115(17)
C1 0.021(2) 0.026(2) 0.025(2) 0.0085(18) 0.0059(16) 0.0104(17)
C2 0.024(2) 0.030(2) 0.028(2) 0.0078(19) 0.0048(17) 0.0134(18)
C3 0.030(2) 0.027(2) 0.034(2) 0.0040(19) -0.0034(19) 0.0139(19)
C4 0.048(3) 0.031(3) 0.044(3) 0.004(2) -0.003(2) 0.014(2)
C5 0.045(3) 0.038(3) 0.029(2) 0.003(2) -0.001(2) 0.016(2)
C6 0.031(2) 0.026(2) 0.038(3) 0.009(2) 0.0082(19) 0.0139(19)
C7 0.030(2) 0.040(3) 0.035(3) 0.019(2) 0.0073(19) 0.019(2)
C8 0.028(2) 0.038(3) 0.025(2) 0.0102(19) 0.0022(18) 0.0137(19)
C9 0.025(2) 0.026(2) 0.024(2) 0.0085(18) 0.0055(17) 0.0089(17)
C10 0.027(2) 0.026(2) 0.025(2) 0.0063(18) -0.0002(17) 0.0090(17)
C11 0.036(3) 0.034(3) 0.028(2) 0.003(2) 0.0048(19) 0.015(2)
C12 0.033(2) 0.031(2) 0.035(3) 0.008(2) -0.001(2) 0.010(2)
C13 0.024(2) 0.0174(19) 0.020(2) 0.0012(16) 0.0051(16) 0.0079(16)
C14 0.026(2) 0.025(2) 0.025(2) 0.0034(17) 0.0049(17) 0.0118(17)
C15 0.024(2) 0.028(2) 0.035(2) 0.0035(19) 0.0089(18) 0.0087(18)
C16 0.029(2) 0.031(2) 0.032(2) 0.011(2) 0.0114(19) 0.0072(19)
C17 0.034(2) 0.025(2) 0.026(2) 0.0067(18) 0.0038(18) 0.0102(18)
C18 0.027(2) 0.021(2) 0.021(2) 0.0036(16) 0.0048(16) 0.0104(17)
C19 0.029(2) 0.023(2) 0.0143(18) 0.0066(16) 0.0028(16) 0.0106(17)
C20 0.029(2) 0.019(2) 0.0181(19) 0.0086(16) 0.0027(16) 0.0061(16)
C21 0.026(2) 0.0188(19) 0.0169(19) 0.0056(16) 0.0008(15) 0.0101(16)
C22 0.026(2) 0.022(2) 0.0142(18) 0.0060(16) -0.0017(15) 0.0084(16)
C23 0.028(2) 0.0181(19) 0.0148(19) 0.0052(15) -0.0008(16) 0.0064(16)
C24 0.030(2) 0.020(2) 0.0168(19) 0.0041(16) 0.0020(16) 0.0085(17)
C25 0.024(2) 0.0181(19) 0.0179(19) 0.0026(16) -0.0010(15) 0.0069(16)
C26 0.029(2) 0.022(2) 0.0174(19) 0.0046(16) 0.0009(16) 0.0104(17)
C27 0.026(2) 0.027(2) 0.023(2) 0.0067(18) 0.0022(17) 0.0116(17)
C28 0.022(2) 0.027(2) 0.025(2) 0.0058(18) 0.0023(16) 0.0049(17)
C29 0.029(2) 0.021(2) 0.022(2) 0.0068(17) 0.0014(17) 0.0056(17)
C30 0.024(2) 0.0179(19) 0.0160(19) 0.0003(15) -0.0016(15) 0.0070(16)
C31 0.0194(19) 0.0174(19) 0.0184(19) 0.0029(15) -0.0011(15) 0.0038(15)
C32 0.026(2) 0.022(2) 0.023(2) 0.0071(17) 0.0010(16) 0.0069(17)
C33 0.038(2) 0.020(2) 0.022(2) 0.0073(17) 0.0039(18) 0.0086(18)
C34 0.053(3) 0.031(3) 0.028(2) 0.008(2) -0.010(2) 0.001(2)
C35 0.049(3) 0.037(3) 0.031(3) 0.014(2) 0.010(2) 0.017(2)
C36 0.050(3) 0.018(2) 0.023(2) 0.0054(17) 0.0054(19) 0.0121(19)
C37 0.051(3) 0.022(2) 0.026(2) 0.0127(18) 0.008(2) 0.013(2)
C38 0.040(2) 0.027(2) 0.020(2) 0.0105(18) 0.0065(18) 0.0120(19)
C39 0.022(2) 0.0183(19) 0.021(2) 0.0054(16) 0.0005(16) 0.0039(16)
C40 0.032(2) 0.021(2) 0.022(2) 0.0069(17) 0.0046(17) 0.0095(17)
C41 0.037(2) 0.029(2) 0.021(2) 0.0046(18) 0.0042(18) 0.0116(19)
C42 0.038(3) 0.028(2) 0.032(2) 0.006(2) 0.010(2) 0.013(2)
C43 0.0174(18) 0.022(2) 0.0200(19) 0.0071(16) 0.0022(15) 0.0058(15)
C44 0.031(2) 0.014(2) 0.026(2) 0.0021(17) 0.0059(17) 0.0063(17)
C45 0.029(2) 0.019(2) 0.022(2) 0.0004(17) 0.0061(17) 0.0090(17)
C46 0.030(2) 0.0130(18) 0.019(2) 0.0034(15) 0.0050(16) 0.0073(16)
C47 0.032(2) 0.017(2) 0.028(2) 0.0055(17) 0.0061(18) 0.0097(17)
C48 0.029(2) 0.025(2) 0.035(2) 0.0120(19) 0.0077(18) 0.0118(18)
C49 0.033(3) 0.035(3) 0.054(3) 0.013(2) -0.001(2) 0.017(2)
C50 0.040(3) 0.034(3) 0.049(3) 0.006(2) 0.012(2) 0.022(2)
C51 0.037(2) 0.024(2) 0.028(2) 0.0085(18) 0.0059(19) 0.0132(19)
C52 0.044(3) 0.030(2) 0.027(2) 0.0131(19) 0.012(2) 0.014(2)
C53 0.033(2) 0.025(2) 0.032(2) 0.0102(19) 0.0131(19) 0.0094(18)
C54 0.031(2) 0.018(2) 0.025(2) 0.0058(17) 0.0058(17) 0.0058(17)
C55 0.028(2) 0.024(2) 0.027(2) 0.0088(18) 0.0053(17) 0.0076(17)
C56 0.027(2) 0.026(2) 0.037(3) 0.004(2) 0.0019(19) 0.0060(18)
C57 0.034(3) 0.036(3) 0.030(2) 0.001(2) 0.001(2) 0.016(2)
C58 0.025(2) 0.0154(18) 0.0179(19) 0.0022(15) 0.0059(15) 0.0071(15)
C59 0.029(2) 0.0172(19) 0.020(2) 0.0045(16) 0.0042(16) 0.0095(16)
C60 0.027(2) 0.024(2) 0.024(2) 0.0076(17) 0.0042(17) 0.0098(17)
C61 0.035(2) 0.034(3) 0.036(3) 0.013(2) 0.003(2) 0.015(2)
C62 0.030(2) 0.032(2) 0.036(3) 0.001(2) -0.0026(19) 0.010(2)
C63 0.036(2) 0.023(2) 0.019(2) 0.0055(17) 0.0062(17) 0.0093(18)
C64 0.034(2) 0.021(2) 0.026(2) 0.0069(18) 0.0122(18) 0.0091(18)
C65 0.028(2) 0.021(2) 0.025(2) 0.0052(17) 0.0062(17) 0.0060(17)
C66 0.029(2) 0.018(2) 0.021(2) 0.0015(16) 0.0047(16) 0.0104(16)
C67 0.024(2) 0.027(2) 0.022(2) 0.0057(17) 0.0041(16) 0.0098(17)
C68 0.032(2) 0.023(2) 0.027(2) 0.0014(18) -0.0007(18) 0.0099(18)
C69 0.029(2) 0.026(2) 0.026(2) 0.0058(18) 0.0041(18) 0.0099(18)
C70 0.022(2) 0.026(2) 0.024(2) 0.0081(18) 0.0002(16) 0.0066(17)
C71 0.028(2) 0.033(2) 0.041(3) 0.021(2) 0.0100(19) 0.0110(19)
C72 0.033(2) 0.039(3) 0.037(3) 0.020(2) 0.010(2) 0.014(2)
C73 0.043(3) 0.037(3) 0.038(3) 0.015(2) 0.005(2) 0.014(2)
C74 0.053(3) 0.058(3) 0.033(3) 0.018(3) 0.002(2) 0.029(3)
C75 0.063(4) 0.063(4) 0.053(3) 0.037(3) 0.010(3) 0.037(3)
C76 0.057(3) 0.045(3) 0.063(4) 0.032(3) 0.021(3) 0.033(3)
C77 0.035(3) 0.032(3) 0.046(3) 0.017(2) 0.013(2) 0.013(2)
C78 0.054(3) 0.029(3) 0.055(3) 0.012(2) 0.007(3) 0.013(2)

loop_
_atom_type_symbol
_atom_type_description
_atom_type_scat_dispersion_real
_atom_type_scat_dispersion_imag
_atom_type_scat_source
C C 0.0033 0.0016 'International Tables Vol C Tables 4.2.6.8 and 6.1.1.4'
H H 0.0000 0.0000 'International Tables Vol C Tables 4.2.6.8 and 6.1.1.4'
N N 0.0061 0.0033 'International Tables Vol C Tables 4.2.6.8 and 6.1.1.4'
O O 0.0106 0.0060 'International Tables Vol C Tables 4.2.6.8 and 6.1.1.4'
U U -9.6767 9.6646 'International Tables Vol C Tables 4.2.6.8 and 6.1.1.4'

loop_
_geom_angle_atom_site_label_1
_geom_angle_atom_site_label_2
_geom_angle_atom_site_label_3
_geom_angle
N1 U1 N2 142.58(11)
N1 U1 C19 60.51(11)
N1 U1 C20 80.36(11)
N1 U1 C21 107.14(11)
N1 U1 C22 116.90(11)
N1 U1 C23 96.08(11)
N1 U1 C24 69.55(11)
N2 U1 C19 114.66(11)
N2 U1 C20 111.02(11)
N2 U1 C21 86.14(11)
N2 U1 C22 62.28(11)
N2 U1 C23 66.37(11)
N2 U1 C24 91.52(11)
N3 U1 N1 108.53(12)
N3 U1 N2 108.78(11)
N3 U1 N6 106.50(12)
N3 U1 C19 100.31(11)
N3 U1 C20 76.62(11)
N3 U1 C21 73.36(11)
N3 U1 C22 94.85(11)
N3 U1 C23 121.38(11)
N3 U1 C24 124.25(11)
N6 U1 N1 83.27(12)
N6 U1 N2 83.72(12)
N6 U1 C19 140.36(12)
N6 U1 C20 163.44(12)
N6 U1 C21 169.21(12)
N6 U1 C22 144.42(12)
N6 U1 C23 129.13(12)
N6 U1 C24 127.47(12)
C19 U1 C20 26.82(10)
C19 U1 C24 27.71(11)
C21 U1 C19 48.50(11)
C21 U1 C20 27.31(11)
C21 U1 C24 56.39(11)
C22 U1 C19 57.98(11)
C22 U1 C20 48.83(11)
C22 U1 C21 27.61(11)
C22 U1 C23 28.43(11)
C22 U1 C24 49.50(11)
C23 U1 C19 48.58(11)
C23 U1 C20 55.80(11)
C23 U1 C21 48.44(10)
C23 U1 C24 27.07(11)
C24 U1 C20 47.70(11)
C1 N1 U1 116.9(2)
C13 N1 U1 130.8(2)
C13 N1 C1 112.3(3)
C30 N2 U1 124.1(2)
C30 N2 C31 114.0(3)
C31 N2 U1 121.9(2)
C43 N3 U1 175.7(3)
C43 N4 C46 128.6(3)
C44 N4 C43 110.4(3)
C44 N4 C46 119.9(3)
C43 N5 C58 130.7(3)
C45 N5 C43 110.6(3)
C45 N5 C58 117.4(3)
C70 N6 U1 156.1(3)
C70 N7 C71 139.6(4)
C2 C1 N1 118.7(4)
C9 C1 N1 120.6(4)
C9 C1 C2 120.7(4)
C1 C2 C3 121.6(4)
C6 C2 C1 118.1(4)
C6 C2 C3 120.3(4)
C4 C3 C2 113.7(4)
C5 C3 C2 112.4(4)
C5 C3 C4 108.8(4)
C7 C6 C2 121.4(4)
C8 C7 C6 119.6(4)
C7 C8 C9 121.1(4)
C1 C9 C10 121.7(4)
C8 C9 C1 119.0(4)
C8 C9 C10 119.4(4)
C9 C10 C11 111.9(4)
C9 C10 C12 112.1(3)
C11 C10 C12 109.8(4)
N1 C13 C14 124.1(4)
N1 C13 C18 119.1(4)
C18 C13 C14 116.7(4)
C15 C14 C13 120.6(4)
C16 C15 C14 121.7(4)
C15 C16 C17 118.8(4)
C18 C17 C16 120.4(4)
C13 C18 C19 115.8(4)
C17 C18 C13 121.7(4)
C17 C18 C19 122.5(4)
C18 C19 U1 110.5(2)
C20 C19 U1 78.4(2)
C20 C19 C18 121.6(4)
C20 C19 C24 118.8(4)
C24 C19 U1 76.2(2)
C24 C19 C18 119.3(3)
C19 C20 U1 74.8(2)
C19 C20 C21 120.8(4)
C21 C20 U1 74.1(2)
C20 C21 U1 78.6(2)
C22 C21 U1 72.9(2)
C22 C21 C20 120.7(4)
C21 C22 U1 79.5(2)
C21 C22 C23 117.8(4)
C21 C22 C25 123.0(3)
C23 C22 U1 77.9(2)
C23 C22 C25 119.0(3)
C25 C22 U1 107.4(2)
C22 C23 U1 73.7(2)
C24 C23 U1 78.1(2)
C24 C23 C22 121.4(4)
C19 C24 U1 76.1(2)
C23 C24 U1 74.8(2)
C23 C24 C19 119.9(4)
C26 C25 C22 122.2(4)
C26 C25 C30 121.3(4)
C30 C25 C22 116.5(3)
C27 C26 C25 120.5(4)
C28 C27 C26 118.7(4)
C27 C28 C29 121.4(4)
C28 C29 C30 120.9(4)
N2 C30 C25 119.4(4)
N2 C30 C29 123.7(4)
C25 C30 C29 116.9(4)
C32 C31 N2 119.5(3)
C39 C31 N2 121.4(3)
C39 C31 C32 119.1(4)
C31 C32 C33 122.7(4)
C36 C32 C31 119.0(4)
C36 C32 C33 118.2(4)
C32 C33 C34 111.2(4)
C35 C33 C32 112.0(4)
C35 C33 C34 110.5(4)
C37 C36 C32 121.0(4)
C38 C37 C36 119.2(4)
C37 C38 C39 121.8(4)
C31 C39 C40 122.8(4)
C38 C39 C31 119.2(4)
C38 C39 C40 117.8(4)
C39 C40 C41 113.3(3)
C39 C40 C42 109.0(3)
C41 C40 C42 109.8(4)
N3 C43 N4 129.2(4)
N3 C43 N5 128.0(4)
N5 C43 N4 102.7(3)
C45 C44 N4 108.0(4)
C44 C45 N5 108.3(4)
C47 C46 N4 118.8(4)
C54 C46 N4 118.9(4)
C54 C46 C47 122.2(4)
C46 C47 C48 122.5(4)
C51 C47 C46 117.2(4)
C51 C47 C48 120.1(4)
C47 C48 C49 114.5(4)
C47 C48 C50 110.1(4)
C50 C48 C49 107.7(4)
C52 C51 C47 121.5(4)
C51 C52 C53 120.4(4)
C52 C53 C54 120.9(4)
C46 C54 C55 121.1(4)
C53 C54 C46 117.7(4)
C53 C54 C55 121.1(4)
C54 C55 C56 111.6(4)
C54 C55 C57 112.0(3)
C56 C55 C57 109.7(4)
C59 C58 N5 118.0(3)
C59 C58 C66 122.5(4)
C66 C58 N5 118.2(3)
C58 C59 C60 123.2(4)
C63 C59 C58 117.4(4)
C63 C59 C60 119.4(4)
C59 C60 C61 111.2(3)
C59 C60 C62 111.9(3)
C62 C60 C61 110.1(4)
C64 C63 C59 121.5(4)
C63 C64 C65 119.9(4)
C64 C65 C66 120.9(4)
C58 C66 C67 121.9(4)
C65 C66 C58 117.7(4)
C65 C66 C67 120.2(4)
C66 C67 C69 109.6(3)
C68 C67 C66 113.3(4)
C68 C67 C69 110.2(3)
N6 C70 N7 171.6(5)
N7 C71 C72 122.2(4)
N7 C71 C77 117.2(4)
C77 C71 C72 120.5(4)
C71 C72 C73 121.2(4)
C74 C72 C71 118.5(4)
C74 C72 C73 120.3(5)
C75 C74 C72 120.8(5)
C76 C75 C74 119.6(5)
C77 C76 C75 121.4(5)
C71 C77 C78 120.6(4)
C76 C77 C71 119.1(5)
C76 C77 C78 120.3(5)
C81A O1A C80A 114.0(19)
O1A C80A C79A 111(2)
C82A C81A O1A 136(2)
C81B O1B C80B 106.1(12)
O1B C80B C79B 111.5(13)
C82B C81B O1B 82.5(12)

loop_
_geom_bond_atom_site_label_1
_geom_bond_atom_site_label_2
_geom_bond_distance
U1 N1 2.409(3)
U1 N2 2.449(3)
U1 N3 2.136(3)
U1 N6 2.235(3)
U1 C19 2.957(4)
U1 C20 3.002(4)
U1 C21 2.944(4)
U1 C22 2.863(4)
U1 C23 2.917(4)
U1 C24 2.958(4)
N1 C1 1.449(5)
N1 C13 1.410(5)
N2 C30 1.400(5)
N2 C31 1.445(5)
N3 C43 1.299(5)
N4 C43 1.410(5)
N4 C44 1.396(5)
N4 C46 1.441(5)
N5 C43 1.397(5)
N5 C45 1.396(5)
N5 C58 1.453(5)
N6 C70 1.210(5)
N7 C70 1.217(5)
N7 C71 1.384(6)
C1 C2 1.414(6)
C1 C9 1.405(6)
C2 C3 1.524(6)
C2 C6 1.397(6)
C3 C4 1.521(7)
C3 C5 1.518(7)
C6 C7 1.389(6)
C7 C8 1.385(6)
C8 C9 1.391(6)
C9 C10 1.522(6)
C10 C11 1.522(6)
C10 C12 1.535(6)
C13 C14 1.414(6)
C13 C18 1.414(6)
C14 C15 1.389(6)
C15 C16 1.379(7)
C16 C17 1.392(6)
C17 C18 1.386(6)
C18 C19 1.477(6)
C19 C20 1.383(5)
C19 C24 1.416(6)
C20 C21 1.405(6)
C21 C22 1.388(5)
C22 C23 1.420(5)
C22 C25 1.486(6)
C23 C24 1.375(6)
C25 C26 1.392(5)
C25 C30 1.406(6)
C26 C27 1.388(6)
C27 C28 1.381(6)
C28 C29 1.384(6)
C29 C30 1.412(6)
C31 C32 1.419(5)
C31 C39 1.403(5)
C32 C33 1.523(6)
C32 C36 1.398(6)
C33 C34 1.527(6)
C33 C35 1.522(6)
C36 C37 1.383(6)
C37 C38 1.379(6)
C38 C39 1.390(6)
C39 C40 1.521(5)
C40 C41 1.529(6)
C40 C42 1.542(6)
C44 C45 1.323(6)
C46 C47 1.413(6)
C46 C54 1.403(6)
C47 C48 1.515(6)
C47 C51 1.393(6)
C48 C49 1.536(6)
C48 C50 1.530(6)
C51 C52 1.376(6)
C52 C53 1.384(7)
C53 C54 1.395(6)
C54 C55 1.523(6)
C55 C56 1.528(6)
C55 C57 1.539(6)
C58 C59 1.393(6)
C58 C66 1.403(6)
C59 C60 1.514(6)
C59 C63 1.393(6)
C60 C61 1.533(6)
C60 C62 1.526(6)
C63 C64 1.381(6)
C64 C65 1.382(6)
C65 C66 1.395(6)
C66 C67 1.528(6)
C67 C68 1.523(6)
C67 C69 1.538(6)
C71 C72 1.411(7)
C71 C77 1.410(6)
C72 C73 1.495(7)
C72 C74 1.401(7)
C74 C75 1.396(8)
C75 C76 1.383(8)
C76 C77 1.383(7)
C77 C78 1.488(7)
O1A C80A 1.40(3)
O1A C81A 1.286(19)
C79A C80A 1.59(3)
C81A C82A 1.04(2)
O1B C80B 1.462(19)
O1B C81B 1.395(17)
C79B C80B 1.57(2)
C81B C82B 1.126(17)
